data_4081445
loop_
_publ_author_name
'Adams, Richard D.'
'Zhang, Qiang'

_publ_section_title
;
 Structures and Bonding of \h2-Bridging CO Ligands and Their Influence on
 the Structures and Rearrangements of Higher Nuclearity Metal Carbonyl
 Cluster Complexes
;
_journal_issue 18
_journal_name_full Organometallics
_journal_page_first 5171
_journal_paper_doi 10.1021/om400722z
_journal_volume 32
_journal_year 2013
_chemical_formula_sum 'C35 H55 Ir O11 P2 Ru3'
_chemical_formula_weight 1209.14
_chemical_name_systematic
; 
 ? 
;
_space_group_IT_number 2
_symmetry_cell_setting triclinic
_symmetry_space_group_name_Hall '-P 1'
_symmetry_space_group_name_H-M 'P -1'
_atom_sites_solution_hydrogens geom
_atom_sites_solution_primary direct
_atom_sites_solution_secondary difmap
_audit_creation_method SHELXL-97
_cell_angle_alpha 67.474(2)
_cell_angle_beta 72.862(2)
_cell_angle_gamma 73.707(2)
_cell_formula_units_Z 2
_cell_length_a 10.9111(10)
_cell_length_b 14.2152(13)
_cell_length_c 16.7887(16)
_cell_measurement_reflns_used 5990
_cell_measurement_temperature 294(2)
_cell_measurement_theta_max 28.06
_cell_measurement_theta_min 2.29
_cell_volume 2256.7(4)
_computing_cell_refinement 'SAINT+  V6.45 (Bruker, 2003)'
_computing_data_collection 'SMART V5.632 (Bruker, 2005)'
_computing_data_reduction 'SAINT+  V6.45'
_computing_molecular_graphics 'SHELXTL V6.1 (Sheldrick, 2000)'
_computing_publication_material 'SHELXTL V6.1'
_computing_structure_refinement 'SHELXL-97 (Sheldrick, 1997)'
_computing_structure_solution 'SHELXS-97 (Sheldrick, 1990)'
_diffrn_ambient_temperature 294(2)
_diffrn_measured_fraction_theta_full 1.000
_diffrn_measured_fraction_theta_max 1.000
_diffrn_measurement_device_type 'Bruker SMART APEX CCD diffractometer'
_diffrn_measurement_method 'omega scans'
_diffrn_radiation_monochromator graphite
_diffrn_radiation_source 'fine-focus sealed tube'
_diffrn_radiation_type MoK\a
_diffrn_radiation_wavelength 0.71073
_diffrn_reflns_av_R_equivalents 0.0365
_diffrn_reflns_av_sigmaI/netI 0.0324
_diffrn_reflns_limit_h_max 12
_diffrn_reflns_limit_h_min -12
_diffrn_reflns_limit_k_max 16
_diffrn_reflns_limit_k_min -16
_diffrn_reflns_limit_l_max 19
_diffrn_reflns_limit_l_min -19
_diffrn_reflns_number 27653
_diffrn_reflns_theta_full 25.03
_diffrn_reflns_theta_max 25.03
_diffrn_reflns_theta_min 1.34
_diffrn_standards_decay_% <1
_exptl_absorpt_coefficient_mu 4.044
_exptl_absorpt_correction_T_max 1.000
_exptl_absorpt_correction_T_min 0.748
_exptl_absorpt_correction_type multi-scan
_exptl_absorpt_process_details '(SADABS, Bruker, 1997)'
_exptl_crystal_colour Red
_exptl_crystal_density_diffrn 1.779
_exptl_crystal_density_method 'not measured'
_exptl_crystal_description Block
_exptl_crystal_F_000 1184
_exptl_crystal_size_max 0.3
_exptl_crystal_size_mid 0.2
_exptl_crystal_size_min 0.1
_refine_diff_density_max 3.522
_refine_diff_density_min -1.514
_refine_diff_density_rms 0.187
_refine_ls_extinction_method none
_refine_ls_goodness_of_fit_ref 1.072
_refine_ls_hydrogen_treatment constr
_refine_ls_matrix_type full
_refine_ls_number_parameters 486
_refine_ls_number_reflns 7944
_refine_ls_number_restraints 0
_refine_ls_restrained_S_all 1.072
_refine_ls_R_factor_all 0.0614
_refine_ls_R_factor_gt 0.0531
_refine_ls_shift/su_max 0.001
_refine_ls_shift/su_mean 0.000
_refine_ls_structure_factor_coef Fsqd
_refine_ls_weighting_details 'calc w=1/[\s^2^(Fo^2^)+(0.0899P)^2^+12.9029P] where P=(Fo^2^+2Fc^2^)/3'
_refine_ls_weighting_scheme calc
_refine_ls_wR_factor_gt 0.1528
_refine_ls_wR_factor_ref 0.1609
_reflns_number_gt 6877
_reflns_number_total 7944
_reflns_threshold_expression >2sigma(I)
_cod_data_source_file om400722z_si_002.cif
_cod_data_source_block 3
_cod_depositor_comments
;
The following automatic conversions were performed:

'_symmetry_cell_setting' value 'Triclinic' changed to 'triclinic'
according to /home/saulius/struct/CIF-dictionaries/cif_core.dic
dictionary named 'cif_core.dic' version 2.4.2 from
2011-04-26.

'_exptl_absorpt_correction_type' value 'Multi-Scan'
changed to 'multi-scan' according to
/home/saulius/struct/CIF-dictionaries/cif_core.dic dictionary named
'cif_core.dic' version 2.4.2 from 2011-04-26.

Automatic conversion script
Id: cif_fix_values 1891 2012-01-12 08:04:46Z andrius 
;
_cod_original_sg_symbol_H-M P-1
_cod_database_code 4081445

loop_
_symmetry_equiv_pos_as_xyz
'x, y, z'
'-x, -y, -z'

loop_
_atom_site_label
_atom_site_type_symbol
_atom_site_fract_x
_atom_site_fract_y
_atom_site_fract_z
_atom_site_U_iso_or_equiv
_atom_site_adp_type
_atom_site_occupancy
_atom_site_symmetry_multiplicity
_atom_site_calc_flag
_atom_site_refinement_flags
Ru1 Ru 0.85081(6) 0.66555(5) 0.71543(4) 0.03937(18) Uani 1 1 d .
Ru2 Ru 0.87760(7) 0.87339(5) 0.67777(5) 0.04516(19) Uani 1 1 d .
Ru3 Ru 0.86743(7) 0.75428(6) 0.85071(5) 0.0516(2) Uani 1 1 d .
Ir1 Ir 0.64557(3) 0.91416(3) 0.80505(3) 0.05098(15) Uani 1 1 d .
P1 P 0.4467(2) 1.0284(2) 0.75517(18) 0.0544(6) Uani 1 1 d .
P2 P 0.7764(3) 0.49753(19) 0.76422(18) 0.0563(6) Uani 1 1 d .
H1 H 0.8308 0.6586 0.8174 0.405 Uiso 1 1 d .
C1 C 0.6907(10) 1.0161(9) 0.8366(8) 0.064(3) Uani 1 1 d .
C2 C 0.6942(10) 0.8220(8) 0.7376(7) 0.056(2) Uani 1 1 d .
C7 C 0.5602(11) 0.8372(10) 0.9160(9) 0.071(3) Uani 1 1 d .
C11 C 0.8660(14) 0.6982(9) 0.5941(8) 0.074(3) Uani 1 1 d .
C12 C 1.0250(11) 0.6099(9) 0.7033(9) 0.074(3) Uani 1 1 d .
C21 C 0.8493(11) 0.9251(8) 0.5613(8) 0.063(3) Uani 1 1 d .
C22 C 1.0600(11) 0.8233(8) 0.6488(8) 0.068(3) Uani 1 1 d .
C23 C 0.9013(10) 1.0017(8) 0.6766(8) 0.062(3) Uani 1 1 d .
C31 C 0.9206(11) 0.8553(10) 0.8744(8) 0.071(3) Uani 1 1 d .
C32 C 1.0390(11) 0.6777(11) 0.8460(9) 0.079(3) Uani 1 1 d .
C33 C 0.7979(12) 0.6824(10) 0.9730(9) 0.074(3) Uani 1 1 d .
C34 C 0.3212(12) 1.0711(11) 0.8511(10) 0.085(4) Uani 1 1 d .
C35 C 0.2517(13) 0.9824(14) 0.9170(9) 0.099(5) Uani 1 1 d .
H35A H 0.1960 1.0034 0.9658 0.149 Uiso 1 1 calc R
H35B H 0.3156 0.9222 0.9381 0.149 Uiso 1 1 calc R
H35C H 0.2001 0.9661 0.8883 0.149 Uiso 1 1 calc R
C36 C 0.3913(15) 1.0961(13) 0.9055(10) 0.100(5) Uani 1 1 d .
H36A H 0.4457 1.0340 0.9350 0.150 Uiso 1 1 calc R
H36B H 0.3277 1.1235 0.9485 0.150 Uiso 1 1 calc R
H36C H 0.4442 1.1465 0.8671 0.150 Uiso 1 1 calc R
C37 C 0.2201(15) 1.1695(14) 0.8169(12) 0.119(6) Uani 1 1 d .
H37A H 0.2634 1.2275 0.7850 0.179 Uiso 1 1 calc R
H37B H 0.1550 1.1832 0.8659 0.179 Uiso 1 1 calc R
H37C H 0.1792 1.1587 0.7785 0.179 Uiso 1 1 calc R
C38 C 0.4841(13) 1.1508(9) 0.6583(9) 0.076(3) Uani 1 1 d .
C39 C 0.3729(15) 1.2149(12) 0.6089(12) 0.105(5) Uani 1 1 d .
H39A H 0.3509 1.1732 0.5836 0.157 Uiso 1 1 calc R
H39B H 0.4010 1.2750 0.5629 0.157 Uiso 1 1 calc R
H39C H 0.2976 1.2364 0.6495 0.157 Uiso 1 1 calc R
C40 C 0.6052(13) 1.1221(11) 0.5906(9) 0.086(4) Uani 1 1 d .
H40A H 0.6291 1.1843 0.5456 0.129 Uiso 1 1 calc R
H40B H 0.5856 1.0804 0.5643 0.129 Uiso 1 1 calc R
H40C H 0.6764 1.0838 0.6197 0.129 Uiso 1 1 calc R
C41 C 0.5212(18) 1.2259(11) 0.6918(12) 0.110(5) Uani 1 1 d .
H41A H 0.5472 1.2842 0.6425 0.165 Uiso 1 1 calc R
H41B H 0.5922 1.1897 0.7216 0.165 Uiso 1 1 calc R
H41C H 0.4471 1.2497 0.7319 0.165 Uiso 1 1 calc R
C42 C 0.3579(10) 0.9599(10) 0.7163(8) 0.066(3) Uani 1 1 d .
C43 C 0.3494(12) 0.8498(10) 0.7851(9) 0.079(3) Uani 1 1 d .
H43A H 0.4348 0.8143 0.7960 0.118 Uiso 1 1 calc R
H43B H 0.3167 0.8112 0.7625 0.118 Uiso 1 1 calc R
H43C H 0.2916 0.8561 0.8391 0.118 Uiso 1 1 calc R
C44 C 0.4365(12) 0.9475(12) 0.6281(9) 0.084(4) Uani 1 1 d .
H44A H 0.4177 1.0109 0.5813 0.127 Uiso 1 1 calc R
H44B H 0.4131 0.8923 0.6195 0.127 Uiso 1 1 calc R
H44C H 0.5280 0.9313 0.6280 0.127 Uiso 1 1 calc R
C45 C 0.2157(11) 1.0134(12) 0.7088(10) 0.086(4) Uani 1 1 d .
H45A H 0.2141 1.0830 0.6686 0.129 Uiso 1 1 calc R
H45B H 0.1646 1.0149 0.7658 0.129 Uiso 1 1 calc R
H45C H 0.1798 0.9754 0.6875 0.129 Uiso 1 1 calc R
C46 C 0.5905(12) 0.5200(10) 0.7719(10) 0.083(4) Uani 1 1 d .
C47 C 0.5567(16) 0.6018(12) 0.6863(12) 0.103(5) Uani 1 1 d .
H47A H 0.5588 0.6692 0.6855 0.154 Uiso 1 1 calc R
H47B H 0.4709 0.6005 0.6829 0.154 Uiso 1 1 calc R
H47C H 0.6192 0.5869 0.6367 0.154 Uiso 1 1 calc R
C48 C 0.5180(14) 0.5643(14) 0.8487(12) 0.118(6) Uani 1 1 d .
H48A H 0.4287 0.5935 0.8439 0.176 Uiso 1 1 calc R
H48B H 0.5598 0.6171 0.8455 0.176 Uiso 1 1 calc R
H48C H 0.5207 0.5095 0.9042 0.176 Uiso 1 1 calc R
C49 C 0.5369(17) 0.4216(13) 0.7881(15) 0.131(7) Uani 1 1 d .
H49A H 0.5457 0.4129 0.7326 0.197 Uiso 1 1 calc R
H49B H 0.4464 0.4299 0.8171 0.197 Uiso 1 1 calc R
H49C H 0.5856 0.3615 0.8245 0.197 Uiso 1 1 calc R
C50 C 0.8095(15) 0.4101(9) 0.8790(8) 0.080(4) Uani 1 1 d .
C51 C 0.759(3) 0.4666(15) 0.9443(11) 0.150(9) Uani 1 1 d .
H51A H 0.7126 0.4242 0.9980 0.225 Uiso 1 1 calc R
H51B H 0.7016 0.5302 0.9208 0.225 Uiso 1 1 calc R
H51C H 0.8312 0.4819 0.9560 0.225 Uiso 1 1 calc R
C52 C 0.750(3) 0.3131(15) 0.9206(14) 0.181(12) Uani 1 1 d .
H52A H 0.7474 0.2889 0.8753 0.271 Uiso 1 1 calc R
H52B H 0.6636 0.3287 0.9536 0.271 Uiso 1 1 calc R
H52C H 0.8031 0.2602 0.9594 0.271 Uiso 1 1 calc R
C53 C 0.9595(19) 0.3764(16) 0.8716(14) 0.138(7) Uani 1 1 d .
H53A H 0.9775 0.3324 0.9283 0.206 Uiso 1 1 calc R
H53B H 0.9978 0.4367 0.8517 0.206 Uiso 1 1 calc R
H53C H 0.9960 0.3392 0.8302 0.206 Uiso 1 1 calc R
C54 C 0.8613(14) 0.4204(9) 0.6823(9) 0.085(4) Uani 1 1 d .
C55 C 0.851(2) 0.3028(12) 0.7202(13) 0.152(9) Uani 1 1 d .
H55A H 0.7618 0.2967 0.7313 0.228 Uiso 1 1 calc R
H55B H 0.8819 0.2707 0.7743 0.228 Uiso 1 1 calc R
H55C H 0.9036 0.2690 0.6783 0.228 Uiso 1 1 calc R
C56 C 1.0035(16) 0.4210(16) 0.6551(14) 0.131(7) Uani 1 1 d .
H56A H 1.0474 0.3680 0.6287 0.197 Uiso 1 1 calc R
H56B H 1.0371 0.4080 0.7059 0.197 Uiso 1 1 calc R
H56C H 1.0180 0.4874 0.6131 0.197 Uiso 1 1 calc R
C57 C 0.807(2) 0.4715(16) 0.5979(12) 0.140(8) Uani 1 1 d .
H57A H 0.8056 0.5447 0.5770 0.210 Uiso 1 1 calc R
H57B H 0.7199 0.4596 0.6102 0.210 Uiso 1 1 calc R
H57C H 0.8616 0.4420 0.5535 0.210 Uiso 1 1 calc R
O1 O 0.7207(9) 1.0737(7) 0.8564(7) 0.089(3) Uani 1 1 d .
O2 O 0.6536(7) 0.7555(6) 0.7257(6) 0.071(2) Uani 1 1 d .
O7 O 0.5129(9) 0.7870(9) 0.9811(7) 0.111(4) Uani 1 1 d .
O11 O 0.8836(14) 0.7177(8) 0.5177(7) 0.118(4) Uani 1 1 d .
O12 O 1.1372(9) 0.5743(8) 0.6957(9) 0.108(4) Uani 1 1 d .
O21 O 0.8360(11) 0.9577(8) 0.4897(6) 0.100(3) Uani 1 1 d .
O22 O 1.1705(8) 0.7973(7) 0.6297(7) 0.098(3) Uani 1 1 d .
O23 O 0.9196(9) 1.0807(6) 0.6705(7) 0.090(3) Uani 1 1 d .
O31 O 0.9604(9) 0.9095(8) 0.8912(7) 0.097(3) Uani 1 1 d .
O32 O 1.1444(10) 0.6342(10) 0.8482(8) 0.120(4) Uani 1 1 d .
O33 O 0.7637(11) 0.6420(9) 1.0459(6) 0.105(3) Uani 1 1 d .

loop_
_atom_site_aniso_label
_atom_site_aniso_U_11
_atom_site_aniso_U_22
_atom_site_aniso_U_33
_atom_site_aniso_U_23
_atom_site_aniso_U_13
_atom_site_aniso_U_12
Ru1 0.0378(3) 0.0371(3) 0.0473(4) -0.0218(3) 0.0005(3) -0.0121(3)
Ru2 0.0393(4) 0.0469(4) 0.0541(4) -0.0214(3) -0.0031(3) -0.0158(3)
Ru3 0.0404(4) 0.0603(5) 0.0549(4) -0.0215(4) -0.0112(3) -0.0061(3)
Ir1 0.0419(2) 0.0576(2) 0.0622(3) -0.03035(19) -0.01050(16) -0.00781(16)
P1 0.0448(13) 0.0628(15) 0.0650(15) -0.0332(12) -0.0190(11) 0.0008(11)
P2 0.0585(15) 0.0460(12) 0.0662(15) -0.0259(11) 0.0025(12) -0.0185(11)
C1 0.053(6) 0.073(7) 0.070(7) -0.028(6) -0.016(5) -0.008(5)
C2 0.060(6) 0.052(5) 0.064(6) -0.029(5) -0.011(5) -0.013(4)
C7 0.050(6) 0.075(7) 0.084(8) -0.022(6) -0.016(6) -0.011(5)
C11 0.103(9) 0.057(6) 0.068(7) -0.024(5) -0.012(6) -0.026(6)
C12 0.055(7) 0.061(6) 0.110(10) -0.040(6) -0.009(6) -0.008(5)
C21 0.071(7) 0.060(6) 0.063(7) -0.026(5) -0.004(5) -0.024(5)
C22 0.053(6) 0.061(6) 0.090(8) -0.031(6) 0.005(5) -0.024(5)
C23 0.046(5) 0.065(6) 0.082(7) -0.027(5) -0.012(5) -0.018(5)
C31 0.051(6) 0.093(8) 0.075(7) -0.037(7) -0.017(5) -0.005(6)
C32 0.052(7) 0.091(9) 0.094(9) -0.035(7) -0.023(6) 0.002(6)
C33 0.068(7) 0.082(8) 0.070(8) -0.025(6) -0.019(6) -0.007(6)
C34 0.055(7) 0.105(10) 0.111(10) -0.075(9) -0.030(7) 0.028(7)
C35 0.057(7) 0.159(15) 0.087(9) -0.066(10) 0.002(6) -0.010(8)
C36 0.092(10) 0.116(11) 0.109(11) -0.078(10) -0.022(8) 0.011(8)
C37 0.084(10) 0.154(15) 0.135(14) -0.099(13) -0.048(9) 0.054(10)
C38 0.077(8) 0.058(6) 0.093(9) -0.022(6) -0.033(7) -0.002(5)
C39 0.093(10) 0.091(10) 0.129(13) -0.035(9) -0.048(10) 0.009(8)
C40 0.078(8) 0.085(8) 0.082(8) -0.012(7) -0.017(7) -0.016(7)
C41 0.127(13) 0.067(8) 0.150(15) -0.041(9) -0.035(11) -0.024(8)
C42 0.045(5) 0.087(8) 0.084(8) -0.043(6) -0.026(5) -0.004(5)
C43 0.062(7) 0.085(8) 0.112(10) -0.045(7) -0.024(7) -0.024(6)
C44 0.069(7) 0.126(11) 0.086(8) -0.063(8) -0.022(6) -0.014(7)
C45 0.049(6) 0.119(11) 0.107(10) -0.056(9) -0.030(6) 0.000(6)
C46 0.059(7) 0.079(8) 0.124(11) -0.047(8) -0.006(7) -0.027(6)
C47 0.093(10) 0.095(10) 0.134(13) -0.035(10) -0.044(10) -0.022(8)
C48 0.070(9) 0.133(13) 0.141(14) -0.073(12) 0.043(9) -0.034(9)
C49 0.102(12) 0.103(11) 0.22(2) -0.056(13) -0.027(13) -0.061(10)
C50 0.108(10) 0.057(6) 0.067(7) -0.005(5) -0.010(7) -0.033(7)
C51 0.26(3) 0.113(14) 0.067(9) -0.008(9) -0.034(13) -0.053(16)
C52 0.33(4) 0.103(13) 0.133(16) 0.028(12) -0.09(2) -0.134(19)
C53 0.125(15) 0.124(15) 0.147(17) -0.006(13) -0.068(13) -0.012(12)
C54 0.101(10) 0.062(7) 0.093(9) -0.043(7) 0.009(7) -0.023(7)
C55 0.24(3) 0.076(10) 0.125(14) -0.065(10) 0.038(15) -0.045(13)
C56 0.092(11) 0.162(17) 0.167(17) -0.128(15) 0.020(11) -0.012(11)
C57 0.19(2) 0.156(17) 0.111(14) -0.086(13) 0.003(13) -0.065(16)
O1 0.091(6) 0.097(6) 0.117(7) -0.065(6) -0.029(5) -0.027(5)
O2 0.058(4) 0.067(4) 0.099(6) -0.043(4) -0.009(4) -0.017(3)
O7 0.065(5) 0.127(8) 0.094(7) 0.011(6) 0.001(5) -0.035(6)
O11 0.198(13) 0.092(7) 0.079(7) -0.036(5) -0.026(7) -0.045(7)
O12 0.060(6) 0.096(7) 0.177(11) -0.072(7) -0.008(6) -0.007(5)
O21 0.138(9) 0.096(7) 0.065(6) -0.022(5) -0.024(6) -0.027(6)
O22 0.045(5) 0.090(6) 0.147(9) -0.043(6) 0.006(5) -0.015(4)
O23 0.077(5) 0.066(5) 0.141(8) -0.051(5) -0.004(5) -0.031(4)
O31 0.083(6) 0.118(8) 0.133(8) -0.069(7) -0.040(6) -0.026(5)
O32 0.067(6) 0.152(10) 0.142(10) -0.065(8) -0.050(6) 0.032(6)
O33 0.106(8) 0.133(9) 0.063(6) -0.011(6) -0.010(5) -0.040(7)

loop_
_atom_type_symbol
_atom_type_description
_atom_type_scat_dispersion_real
_atom_type_scat_dispersion_imag
_atom_type_scat_source
C C 0.0033 0.0016 'International Tables Vol C Tables 4.2.6.8 and 6.1.1.4'
H H 0.0000 0.0000 'International Tables Vol C Tables 4.2.6.8 and 6.1.1.4'
O O 0.0106 0.0060 'International Tables Vol C Tables 4.2.6.8 and 6.1.1.4'
P P 0.1023 0.0942 'International Tables Vol C Tables 4.2.6.8 and 6.1.1.4'
Ru Ru -1.2594 0.8363 'International Tables Vol C Tables 4.2.6.8 and 6.1.1.4'
Ir Ir -1.4442 7.9887 'International Tables Vol C Tables 4.2.6.8 and 6.1.1.4'

loop_
_geom_angle_atom_site_label_1
_geom_angle_atom_site_label_2
_geom_angle_atom_site_label_3
_geom_angle
C12 Ru1 C11 89.9(6)
C12 Ru1 O2 170.5(4)
C11 Ru1 O2 90.1(5)
C12 Ru1 C2 140.6(4)
C11 Ru1 C2 99.3(5)
O2 Ru1 C2 30.3(3)
C12 Ru1 P2 95.9(4)
C11 Ru1 P2 97.3(3)
O2 Ru1 P2 93.5(2)
C2 Ru1 P2 120.4(2)
C12 Ru1 Ru2 96.1(4)
C11 Ru1 Ru2 87.2(3)
O2 Ru1 Ru2 74.44(19)
C2 Ru1 Ru2 46.9(2)
P2 Ru1 Ru2 167.20(7)
C12 Ru1 Ru3 90.1(4)
C11 Ru1 Ru3 141.9(3)
O2 Ru1 Ru3 84.1(2)
C2 Ru1 Ru3 59.5(2)
P2 Ru1 Ru3 120.64(7)
Ru2 Ru1 Ru3 54.88(2)
C12 Ru1 H1 94.4
C11 Ru1 H1 170.2
O2 Ru1 H1 84.2
C2 Ru1 H1 71.8
P2 Ru1 H1 91.1
Ru2 Ru1 H1 83.6
Ru3 Ru1 H1 29.6
C21 Ru2 C22 96.7(5)
C21 Ru2 C23 95.2(5)
C22 Ru2 C23 93.0(4)
C21 Ru2 C2 94.8(4)
C22 Ru2 C2 142.1(4)
C23 Ru2 C2 121.7(4)
C21 Ru2 Ru3 160.6(3)
C22 Ru2 Ru3 91.2(4)
C23 Ru2 Ru3 102.1(4)
C2 Ru2 Ru3 68.6(3)
C21 Ru2 Ru1 96.6(3)
C22 Ru2 Ru1 85.6(3)
C23 Ru2 Ru1 168.3(4)
C2 Ru2 Ru1 57.2(3)
Ru3 Ru2 Ru1 66.31(3)
C21 Ru2 Ir1 112.8(3)
C22 Ru2 Ir1 150.3(4)
C23 Ru2 Ir1 81.9(3)
C2 Ru2 Ir1 41.9(2)
Ru3 Ru2 Ir1 61.76(2)
Ru1 Ru2 Ir1 93.52(2)
C32 Ru3 C31 89.0(5)
C32 Ru3 C33 97.1(6)
C31 Ru3 C33 95.1(5)
C32 Ru3 Ru2 101.2(4)
C31 Ru3 Ru2 91.8(4)
C33 Ru3 Ru2 160.5(4)
C32 Ru3 Ir1 161.4(4)
C31 Ru3 Ir1 85.2(3)
C33 Ru3 Ir1 100.9(4)
Ru2 Ru3 Ir1 61.53(2)
C32 Ru3 Ru1 86.6(4)
C31 Ru3 Ru1 148.6(4)
C33 Ru3 Ru1 116.3(4)
Ru2 Ru3 Ru1 58.81(3)
Ir1 Ru3 Ru1 89.29(3)
C32 Ru3 H1 87.3
C31 Ru3 H1 173.8
C33 Ru3 H1 90.3
Ru2 Ru3 H1 84.0
Ir1 Ru3 H1 96.8
Ru1 Ru3 H1 26.1
C7 Ir1 C2 103.6(5)
C7 Ir1 C1 100.3(5)
C2 Ir1 C1 148.7(5)
C7 Ir1 P1 96.5(3)
C2 Ir1 P1 102.0(3)
C1 Ir1 P1 94.9(3)
C7 Ir1 Ru2 135.9(4)
C2 Ir1 Ru2 48.5(3)
C1 Ir1 Ru2 100.3(3)
P1 Ir1 Ru2 119.95(7)
C7 Ir1 Ru3 82.7(3)
C2 Ir1 Ru3 67.9(3)
C1 Ir1 Ru3 95.9(3)
P1 Ir1 Ru3 169.12(6)
Ru2 Ir1 Ru3 56.71(2)
C38 P1 C42 106.6(6)
C38 P1 C34 108.3(6)
C42 P1 C34 106.3(5)
C38 P1 Ir1 112.3(4)
C42 P1 Ir1 112.0(4)
C34 P1 Ir1 111.0(4)
C50 P2 C46 107.2(6)
C50 P2 C54 108.1(6)
C46 P2 C54 106.4(6)
C50 P2 Ru1 111.6(4)
C46 P2 Ru1 111.1(4)
C54 P2 Ru1 112.2(4)
O1 C1 Ir1 177.6(10)
O2 C2 Ir1 141.7(8)
O2 C2 Ru2 128.6(7)
Ir1 C2 Ru2 89.7(4)
O2 C2 Ru1 61.1(5)
Ir1 C2 Ru1 143.3(5)
Ru2 C2 Ru1 75.9(3)
O7 C7 Ir1 176.6(12)
O11 C11 Ru1 175.9(13)
O12 C12 Ru1 179.6(12)
O21 C21 Ru2 177.6(10)
O22 C22 Ru2 177.2(10)
O23 C23 Ru2 175.7(11)
O31 C31 Ru3 174.4(11)
O32 C32 Ru3 174.3(13)
O33 C33 Ru3 175.3(12)
C36 C34 C35 104.9(13)
C36 C34 C37 107.0(12)
C35 C34 C37 110.4(13)
C36 C34 P1 110.7(9)
C35 C34 P1 111.1(9)
C37 C34 P1 112.3(10)
C34 C35 H35A 109.5
C34 C35 H35B 109.5
H35A C35 H35B 109.5
C34 C35 H35C 109.5
H35A C35 H35C 109.5
H35B C35 H35C 109.5
C34 C36 H36A 109.5
C34 C36 H36B 109.5
H36A C36 H36B 109.5
C34 C36 H36C 109.5
H36A C36 H36C 109.5
H36B C36 H36C 109.5
C34 C37 H37A 109.5
C34 C37 H37B 109.5
H37A C37 H37B 109.5
C34 C37 H37C 109.5
H37A C37 H37C 109.5
H37B C37 H37C 109.5
C40 C38 C39 108.1(12)
C40 C38 C41 105.8(12)
C39 C38 C41 106.5(11)
C40 C38 P1 109.9(8)
C39 C38 P1 116.3(10)
C41 C38 P1 109.7(10)
C38 C39 H39A 109.5
C38 C39 H39B 109.5
H39A C39 H39B 109.5
C38 C39 H39C 109.5
H39A C39 H39C 109.5
H39B C39 H39C 109.5
C38 C40 H40A 109.5
C38 C40 H40B 109.5
H40A C40 H40B 109.5
C38 C40 H40C 109.5
H40A C40 H40C 109.5
H40B C40 H40C 109.5
C38 C41 H41A 109.5
C38 C41 H41B 109.5
H41A C41 H41B 109.5
C38 C41 H41C 109.5
H41A C41 H41C 109.5
H41B C41 H41C 109.5
C44 C42 C45 109.8(10)
C44 C42 C43 108.2(11)
C45 C42 C43 105.5(10)
C44 C42 P1 109.4(8)
C45 C42 P1 115.0(8)
C43 C42 P1 108.6(7)
C42 C43 H43A 109.5
C42 C43 H43B 109.5
H43A C43 H43B 109.5
C42 C43 H43C 109.5
H43A C43 H43C 109.5
H43B C43 H43C 109.5
C42 C44 H44A 109.5
C42 C44 H44B 109.5
H44A C44 H44B 109.5
C42 C44 H44C 109.5
H44A C44 H44C 109.5
H44B C44 H44C 109.5
C42 C45 H45A 109.5
C42 C45 H45B 109.5
H45A C45 H45B 109.5
C42 C45 H45C 109.5
H45A C45 H45C 109.5
H45B C45 H45C 109.5
C47 C46 C48 107.8(13)
C47 C46 C49 107.9(13)
C48 C46 C49 108.5(13)
C47 C46 P2 109.0(9)
C48 C46 P2 108.0(10)
C49 C46 P2 115.4(10)
C46 C47 H47A 109.5
C46 C47 H47B 109.5
H47A C47 H47B 109.5
C46 C47 H47C 109.5
H47A C47 H47C 109.5
H47B C47 H47C 109.5
C46 C48 H48A 109.5
C46 C48 H48B 109.5
H48A C48 H48B 109.5
C46 C48 H48C 109.5
H48A C48 H48C 109.5
H48B C48 H48C 109.5
C46 C49 H49A 109.5
C46 C49 H49B 109.5
H49A C49 H49B 109.5
C46 C49 H49C 109.5
H49A C49 H49C 109.5
H49B C49 H49C 109.5
C51 C50 C52 105.6(15)
C51 C50 C53 106.7(16)
C52 C50 C53 108.0(16)
C51 C50 P2 111.8(10)
C52 C50 P2 115.8(12)
C53 C50 P2 108.5(10)
C50 C51 H51A 109.5
C50 C51 H51B 109.5
H51A C51 H51B 109.5
C50 C51 H51C 109.5
H51A C51 H51C 109.5
H51B C51 H51C 109.5
C50 C52 H52A 109.5
C50 C52 H52B 109.5
H52A C52 H52B 109.5
C50 C52 H52C 109.5
H52A C52 H52C 109.5
H52B C52 H52C 109.5
C50 C53 H53A 109.5
C50 C53 H53B 109.5
H53A C53 H53B 109.5
C50 C53 H53C 109.5
H53A C53 H53C 109.5
H53B C53 H53C 109.5
C56 C54 C57 106.6(14)
C56 C54 C55 105.0(15)
C57 C54 C55 108.9(14)
C56 C54 P2 110.5(10)
C57 C54 P2 110.5(11)
C55 C54 P2 114.9(10)
C54 C55 H55A 109.5
C54 C55 H55B 109.5
H55A C55 H55B 109.5
C54 C55 H55C 109.5
H55A C55 H55C 109.5
H55B C55 H55C 109.5
C54 C56 H56A 109.5
C54 C56 H56B 109.5
H56A C56 H56B 109.5
C54 C56 H56C 109.5
H56A C56 H56C 109.5
H56B C56 H56C 109.5
C54 C57 H57A 109.5
C54 C57 H57B 109.5
H57A C57 H57B 109.5
C54 C57 H57C 109.5
H57A C57 H57C 109.5
H57B C57 H57C 109.5
C2 O2 Ru1 88.6(6)

loop_
_geom_bond_atom_site_label_1
_geom_bond_atom_site_label_2
_geom_bond_distance
Ru1 C12 1.825(12)
Ru1 C11 1.874(13)
Ru1 O2 2.168(8)
Ru1 C2 2.476(10)
Ru1 P2 2.496(2)
Ru1 Ru2 2.8563(9)
Ru1 Ru3 3.0574(10)
Ru1 H1 1.6272
Ru2 C21 1.894(12)
Ru2 C22 1.898(11)
Ru2 C23 1.904(11)
Ru2 C2 2.150(10)
Ru2 Ru3 2.7311(11)
Ru2 Ir1 2.8722(8)
Ru3 C32 1.879(12)
Ru3 C31 1.897(13)
Ru3 C33 1.935(13)
Ru3 Ir1 2.8783(9)
Ru3 H1 1.8288
Ir1 C7 1.877(13)
Ir1 C2 1.917(9)
Ir1 C1 1.941(12)
Ir1 P1 2.470(2)
P1 C38 1.918(13)
P1 C42 1.924(11)
P1 C34 1.954(12)
P2 C50 1.926(13)
P2 C46 1.936(12)
P2 C54 1.946(12)
C1 O1 1.145(13)
C2 O2 1.250(11)
C7 O7 1.116(14)
C11 O11 1.171(14)
C12 O12 1.176(14)
C21 O21 1.148(13)
C22 O22 1.142(13)
C23 O23 1.156(12)
C31 O31 1.135(14)
C32 O32 1.147(14)
C33 O33 1.132(15)
C34 C36 1.536(18)
C34 C35 1.54(2)
C34 C37 1.547(18)
C35 H35A 0.9600
C35 H35B 0.9600
C35 H35C 0.9600
C36 H36A 0.9600
C36 H36B 0.9600
C36 H36C 0.9600
C37 H37A 0.9600
C37 H37B 0.9600
C37 H37C 0.9600
C38 C40 1.540(19)
C38 C39 1.544(18)
C38 C41 1.567(18)
C39 H39A 0.9600
C39 H39B 0.9600
C39 H39C 0.9600
C40 H40A 0.9600
C40 H40B 0.9600
C40 H40C 0.9600
C41 H41A 0.9600
C41 H41B 0.9600
C41 H41C 0.9600
C42 C44 1.525(16)
C42 C45 1.543(15)
C42 C43 1.557(18)
C43 H43A 0.9600
C43 H43B 0.9600
C43 H43C 0.9600
C44 H44A 0.9600
C44 H44B 0.9600
C44 H44C 0.9600
C45 H45A 0.9600
C45 H45B 0.9600
C45 H45C 0.9600
C46 C47 1.53(2)
C46 C48 1.56(2)
C46 C49 1.565(17)
C47 H47A 0.9600
C47 H47B 0.9600
C47 H47C 0.9600
C48 H48A 0.9600
C48 H48B 0.9600
C48 H48C 0.9600
C49 H49A 0.9600
C49 H49B 0.9600
C49 H49C 0.9600
C50 C51 1.49(2)
C50 C52 1.516(19)
C50 C53 1.55(2)
C51 H51A 0.9600
C51 H51B 0.9600
C51 H51C 0.9600
C52 H52A 0.9600
C52 H52B 0.9600
C52 H52C 0.9600
C53 H53A 0.9600
C53 H53B 0.9600
C53 H53C 0.9600
C54 C56 1.49(2)
C54 C57 1.53(2)
C54 C55 1.568(19)
C55 H55A 0.9600
C55 H55B 0.9600
C55 H55C 0.9600
C56 H56A 0.9600
C56 H56B 0.9600
C56 H56C 0.9600
C57 H57A 0.9600
C57 H57B 0.9600
C57 H57C 0.9600
